data_1547384
loop_
_publ_author_name
'Nicolas Delpont'
'Imma Escofet'
'Patricia Perez-Galen'
'Dirk Spiegl'
'Mihai Raducan'
'Christophe Bour'
'Riccardo Sinisi'
'Antonio M. Echavarrena'

_publ_section_title
;
 Modular chiral gold(i) phosphite complexes
;
_journal_name_full 'Catalysis Science & Technology'
_journal_page_first 3007
_journal_page_last 3012
_journal_paper_doi 10.1039/c3cy00250k
_journal_volume 3
_journal_year 2013
_chemical_absolute_configuration ad
_chemical_formula_sum 'C62 H45 Au Cl O3 P Si2'
_chemical_formula_weight 1157.55
_space_group_IT_number 19
_symmetry_cell_setting orthorhombic
_symmetry_space_group_name_Hall 'P 2ac 2ab'
_symmetry_space_group_name_H-M 'P 21 21 21'
_atom_sites_solution_hydrogens geom
_atom_sites_solution_primary direct
_atom_sites_solution_secondary difmap
_cell_angle_alpha 90.00
_cell_angle_beta 90.00
_cell_angle_gamma 90.00
_cell_formula_units_Z 4
_cell_length_a 9.7873(3)
_cell_length_b 12.8393(4)
_cell_length_c 39.6173(13)
_cell_measurement_reflns_used 9184
_cell_measurement_temperature 100(2)
_cell_measurement_theta_max 39.36
_cell_measurement_theta_min 2.67
_cell_volume 4978.4(3)
_computing_cell_refinement 'Bruker APEX2 v2009.1-0'
_computing_data_collection 'Bruker APEX2 v2009.1-0'
_computing_data_reduction 'Bruker SAINT V7.60A'
_computing_molecular_graphics 'Bruker SHELXTL'
_computing_publication_material 'Bruker SHELXTL'
_computing_structure_refinement 'SHELXS-97 (Sheldrick, 2008)'
_computing_structure_solution 'SHELXS-97 (Sheldrick, 2008)'
_diffrn_ambient_temperature 100(2)
_diffrn_detector_area_resol_mean 512
_diffrn_detector_type '4K CCD area detector APEX II'
_diffrn_measured_fraction_theta_full 0.992
_diffrn_measured_fraction_theta_max 0.952
_diffrn_measurement_device_type 'Kappa 4-axis goniometer bruker-nonius'
_diffrn_measurement_method
;
Fullsphere data collection, phi and omega scans
;
_diffrn_measurement_specimen_support 'magnetic support whith 10 micron nylon fiber cryoloop'
_diffrn_radiation_monochromator 'Multilayer Montel 200 mirrors'
_diffrn_radiation_type MoK\a
_diffrn_radiation_wavelength 0.71073
_diffrn_reflns_av_R_equivalents 0.0330
_diffrn_reflns_av_sigmaI/netI 0.0412
_diffrn_reflns_limit_h_max 10
_diffrn_reflns_limit_h_min -16
_diffrn_reflns_limit_k_max 16
_diffrn_reflns_limit_k_min -22
_diffrn_reflns_limit_l_max 62
_diffrn_reflns_limit_l_min -70
_diffrn_reflns_number 70648
_diffrn_reflns_theta_full 37.50
_diffrn_reflns_theta_max 39.97
_diffrn_reflns_theta_min 2.62
_diffrn_source 'rotating anode X-ray tube'
_diffrn_source_current 70
_diffrn_source_power 50
_diffrn_source_size '3 mm x 0.3 mm fine focus'
_diffrn_source_type 'Bruker-Nonius FR 591'
_exptl_absorpt_coefficient_mu 3.137
_exptl_absorpt_correction_T_max 0.7444
_exptl_absorpt_correction_T_min 0.4529
_exptl_absorpt_correction_type empirical
_exptl_absorpt_process_details
;
SADABS Version 2008/1 Bruker-Nonius
Blessing, Acta Cryst. (1995) A51 33-38
;
_exptl_crystal_colour colourless
_exptl_crystal_density_diffrn 1.544
_exptl_crystal_density_method 'not measured'
_exptl_crystal_description block
_exptl_crystal_F_000 2320
_exptl_crystal_size_max 0.30
_exptl_crystal_size_mid 0.15
_exptl_crystal_size_min 0.10
_refine_diff_density_max 3.589
_refine_diff_density_min -3.318
_refine_diff_density_rms 0.137
_refine_ls_abs_structure_details 'Flack H D (1983), Acta Cryst. A39, 876-881'
_refine_ls_abs_structure_Flack 0.020(2)
_refine_ls_extinction_method none
_refine_ls_goodness_of_fit_ref 1.118
_refine_ls_hydrogen_treatment noref
_refine_ls_matrix_type full
_refine_ls_number_parameters 631
_refine_ls_number_reflns 27809
_refine_ls_number_restraints 0
_refine_ls_restrained_S_all 1.118
_refine_ls_R_factor_all 0.0389
_refine_ls_R_factor_gt 0.0360
_refine_ls_shift/su_max 0.002
_refine_ls_shift/su_mean 0.000
_refine_ls_structure_factor_coef Fsqd
_refine_ls_weighting_details 'calc w=1/[\s^2^(Fo^2^)+(0.0322P)^2^+5.2187P] where P=(Fo^2^+2Fc^2^)/3'
_refine_ls_weighting_scheme calc
_refine_ls_wR_factor_gt 0.0841
_refine_ls_wR_factor_ref 0.0850
_reflns_number_gt 26365
_reflns_number_total 27809
_reflns_threshold_expression >2sigma(I)
_cod_data_source_file CY-003-C3CY00250K-s002.cif
_cod_data_source_block cbo416_0m
_cod_depositor_comments
;
The following automatic conversions were performed:

'_symmetry_cell_setting' value 'Orthorhombic' changed to
'orthorhombic' according to the built-in table from CIF Core
dictionary named 'cif_core.dic' version 2.4.1 from 2010-06-29.

Automatic conversion script
Id: cif_fix_values 5376 2017-05-30 11:51:03Z andrius 

The following automatic conversions were performed:

data name '_diffrn_measurement_specimen_suppport' was replaced with
'_diffrn_measurement_specimen_support' as specified in the
replacement file 'data/replacement-values/replacement_tags.lst'.

Automatic conversion script
Id: cif_correct_tags 9268 2022-04-12 08:56:07Z antanas 
;
_cod_original_sg_symbol_H-M P2(1)2(1)2(1)
_cod_database_code 1547384

loop_
_symmetry_equiv_pos_as_xyz
'x, y, z'
'-x+1/2, -y, z+1/2'
'-x, y+1/2, -z+1/2'
'x+1/2, -y+1/2, -z'

loop_
_atom_site_label
_atom_site_type_symbol
_atom_site_fract_x
_atom_site_fract_y
_atom_site_fract_z
_atom_site_U_iso_or_equiv
_atom_site_adp_type
_atom_site_occupancy
_atom_site_symmetry_multiplicity
_atom_site_calc_flag
_atom_site_refinement_flags
_atom_site_disorder_assembly
_atom_site_disorder_group
Au1 Au 0.463552(9) 0.631765(6) 0.141009(2) 0.01424(2) Uani 1 1 d . . .
C1 C 0.8066(2) 0.40488(16) 0.08786(5) 0.0120(3) Uani 1 1 d . . .
P1 P 0.67684(7) 0.59101(4) 0.132792(14) 0.01142(9) Uani 1 1 d . . .
O1 O 0.73209(17) 0.47604(11) 0.14049(4) 0.0128(2) Uani 1 1 d . . .
Cl1 Cl 0.24938(7) 0.69565(5) 0.147072(17) 0.02185(11) Uani 1 1 d . . .
Si1 Si 0.86879(7) 0.82597(5) 0.075723(17) 0.01331(10) Uani 1 1 d . . .
C2 C 0.7241(2) 0.39756(15) 0.11587(5) 0.0111(3) Uani 1 1 d . . .
O2 O 0.72015(18) 0.61357(12) 0.09479(4) 0.0128(3) Uani 1 1 d . . .
Si2 Si 0.56160(7) 0.29205(5) 0.167146(16) 0.01183(10) Uani 1 1 d . . .
C3 C 0.6386(2) 0.31152(16) 0.12400(5) 0.0122(3) Uani 1 1 d . . .
O3 O 0.78537(19) 0.65733(13) 0.15386(4) 0.0146(3) Uani 1 1 d . . .
C4 C 0.6324(3) 0.23392(17) 0.09974(6) 0.0142(3) Uani 1 1 d . . .
H4 H 0.5769 0.1746 0.1040 0.017 Uiso 1 1 calc R . .
C5 C 0.7052(3) 0.23921(16) 0.06895(5) 0.0143(3) Uani 1 1 d . . .
C6 C 0.6910(3) 0.15888(18) 0.04462(6) 0.0193(4) Uani 1 1 d . . .
H6 H 0.6311 0.1022 0.0489 0.023 Uiso 1 1 calc R . .
C7 C 0.7630(3) 0.1624(2) 0.01488(6) 0.0224(5) Uani 1 1 d . . .
H7 H 0.7527 0.1084 -0.0013 0.027 Uiso 1 1 calc R . .
C8 C 0.8523(3) 0.2465(2) 0.00846(6) 0.0210(5) Uani 1 1 d . . .
H8 H 0.9025 0.2484 -0.0121 0.025 Uiso 1 1 calc R . .
C9 C 0.8676(3) 0.32575(18) 0.03156(6) 0.0167(4) Uani 1 1 d . . .
H9 H 0.9271 0.3822 0.0266 0.020 Uiso 1 1 calc R . .
C10 C 0.7952(2) 0.32430(16) 0.06288(5) 0.0129(3) Uani 1 1 d . . .
C11 C 0.9029(2) 0.49478(15) 0.08359(5) 0.0114(3) Uani 1 1 d . . .
C12 C 0.8570(2) 0.59649(16) 0.08521(5) 0.0116(3) Uani 1 1 d . . .
C13 C 0.9345(2) 0.68619(16) 0.07728(6) 0.0136(3) Uani 1 1 d . . .
C14 C 1.0710(2) 0.66817(17) 0.07024(6) 0.0146(3) Uani 1 1 d . . .
H14 H 1.1274 0.7256 0.0644 0.018 Uiso 1 1 calc R . .
C15 C 1.1301(2) 0.56730(17) 0.07147(6) 0.0139(3) Uani 1 1 d . . .
C16 C 1.2733(3) 0.5535(2) 0.06657(6) 0.0178(4) Uani 1 1 d . . .
H16 H 1.3291 0.6121 0.0616 0.021 Uiso 1 1 calc R . .
C17 C 1.3309(3) 0.4567(2) 0.06892(7) 0.0206(4) Uani 1 1 d . . .
H17 H 1.4263 0.4481 0.0655 0.025 Uiso 1 1 calc R . .
C18 C 1.2483(3) 0.3692(2) 0.07649(6) 0.0201(4) Uani 1 1 d . . .
H18 H 1.2893 0.3024 0.0784 0.024 Uiso 1 1 calc R . .
C19 C 1.1097(3) 0.37960(18) 0.08111(6) 0.0165(4) Uani 1 1 d . . .
H19 H 1.0559 0.3200 0.0861 0.020 Uiso 1 1 calc R . .
C20 C 1.0463(3) 0.47937(15) 0.07844(5) 0.0134(3) Uani 1 1 d . . .
C21 C 0.8877(3) 0.89240(17) 0.11728(6) 0.0163(4) Uani 1 1 d . . .
C22 C 0.8244(4) 0.9890(2) 0.12227(8) 0.0273(6) Uani 1 1 d . . .
H22 H 0.7655 1.0159 0.1053 0.033 Uiso 1 1 calc R . .
C23 C 0.8463(4) 1.0461(3) 0.15161(9) 0.0334(7) Uani 1 1 d . . .
H23 H 0.8039 1.1121 0.1543 0.040 Uiso 1 1 calc R . .
C24 C 0.9291(3) 1.0076(3) 0.17684(8) 0.0269(6) Uani 1 1 d . . .
H24 H 0.9430 1.0465 0.1970 0.032 Uiso 1 1 calc R . .
C25 C 0.9918(3) 0.9121(2) 0.17263(8) 0.0250(5) Uani 1 1 d . . .
H25 H 1.0488 0.8851 0.1899 0.030 Uiso 1 1 calc R . .
C26 C 0.9716(3) 0.85499(17) 0.14299(7) 0.0191(4) Uani 1 1 d . . .
H26 H 1.0158 0.7896 0.1403 0.023 Uiso 1 1 calc R . .
C27 C 0.6859(3) 0.84491(17) 0.06224(6) 0.0164(4) Uani 1 1 d . . .
C28 C 0.6512(3) 0.87786(19) 0.02960(6) 0.0188(4) Uani 1 1 d . . .
H28 H 0.7206 0.8838 0.0129 0.023 Uiso 1 1 calc R . .
C29 C 0.5164(3) 0.9021(2) 0.02119(7) 0.0233(5) Uani 1 1 d . . .
H29 H 0.4952 0.9253 -0.0010 0.028 Uiso 1 1 calc R . .
C30 C 0.4135(3) 0.8923(2) 0.04500(9) 0.0266(5) Uani 1 1 d . . .
H30 H 0.3217 0.9077 0.0391 0.032 Uiso 1 1 calc R . .
C31 C 0.4449(3) 0.8598(2) 0.07772(8) 0.0266(5) Uani 1 1 d . . .
H31 H 0.3748 0.8529 0.0942 0.032 Uiso 1 1 calc R . .
C32 C 0.5796(3) 0.8379(2) 0.08596(7) 0.0205(4) Uani 1 1 d . . .
H32 H 0.6007 0.8173 0.1084 0.025 Uiso 1 1 calc R . .
C33 C 0.9772(3) 0.89364(17) 0.04345(6) 0.0175(4) Uani 1 1 d . . .
C34 C 1.0301(3) 0.99405(19) 0.04841(8) 0.0240(5) Uani 1 1 d . . .
H34 H 1.0174 1.0279 0.0695 0.029 Uiso 1 1 calc R . .
C35 C 0.7043(2) 0.28978(17) 0.19870(6) 0.0140(3) Uani 1 1 d . . .
C36 C 0.8422(3) 0.29164(19) 0.18950(6) 0.0172(4) Uani 1 1 d . . .
H36 H 0.8661 0.2995 0.1664 0.021 Uiso 1 1 calc R . .
C37 C 0.9450(3) 0.2822(2) 0.21347(7) 0.0210(4) Uani 1 1 d . . .
H37 H 1.0380 0.2824 0.2066 0.025 Uiso 1 1 calc R . .
C38 C 0.6737(3) 0.28067(19) 0.23326(6) 0.0175(4) Uani 1 1 d . . .
H38 H 0.5809 0.2803 0.2402 0.021 Uiso 1 1 calc R . .
C39 C 0.4782(3) 0.16018(16) 0.16647(6) 0.0154(4) Uani 1 1 d . . .
C40 C 0.3661(3) 0.1369(2) 0.14554(7) 0.0220(4) Uani 1 1 d . . .
H40 H 0.3329 0.1884 0.1304 0.026 Uiso 1 1 calc R . .
C41 C 0.5243(3) 0.08084(17) 0.18787(7) 0.0197(4) Uani 1 1 d . . .
H41 H 0.6004 0.0934 0.2022 0.024 Uiso 1 1 calc R . .
C42 C 0.4603(4) -0.01646(19) 0.18854(8) 0.0273(5) Uani 1 1 d . . .
H42 H 0.4932 -0.0689 0.2034 0.033 Uiso 1 1 calc R . .
C43 C 0.3513(4) -0.0371(2) 0.16812(10) 0.0307(7) Uani 1 1 d . . .
H43 H 0.3087 -0.1036 0.1686 0.037 Uiso 1 1 calc R . .
C44 C 0.4318(2) 0.39079(17) 0.18100(6) 0.0151(4) Uani 1 1 d . . .
C45 C 0.4621(3) 0.46270(17) 0.20660(6) 0.0202(4) Uani 1 1 d . . .
H45 H 0.5531 0.4684 0.2147 0.024 Uiso 1 1 calc R . .
C46 C 0.3608(4) 0.5258(2) 0.22032(8) 0.0282(6) Uani 1 1 d . . .
H46 H 0.3830 0.5735 0.2378 0.034 Uiso 1 1 calc R . .
C47 C 0.2280(4) 0.5195(2) 0.20864(10) 0.0309(7) Uani 1 1 d . . .
H47 H 0.1583 0.5606 0.2187 0.037 Uiso 1 1 calc R . .
C48 C 0.1969(3) 0.4532(2) 0.18220(11) 0.0301(6) Uani 1 1 d . . .
H48 H 0.1069 0.4517 0.1732 0.036 Uiso 1 1 calc R . .
C49 C 0.3032(4) 0.0401(2) 0.14655(9) 0.0304(7) Uani 1 1 d . . .
H49 H 0.2268 0.0265 0.1324 0.037 Uiso 1 1 calc R . .
C50 C 0.7759(3) 0.2722(2) 0.25744(7) 0.0213(5) Uani 1 1 d . . .
H50 H 0.7526 0.2664 0.2806 0.026 Uiso 1 1 calc R . .
C51 C 0.9124(3) 0.2723(2) 0.24761(7) 0.0218(5) Uani 1 1 d . . .
H51 H 0.9827 0.2658 0.2640 0.026 Uiso 1 1 calc R . .
C52 C 0.2970(3) 0.3890(2) 0.16888(9) 0.0239(5) Uani 1 1 d . . .
H52 H 0.2739 0.3425 0.1511 0.029 Uiso 1 1 calc R . .
C53 C 1.1010(4) 1.0444(2) 0.02272(11) 0.0316(7) Uani 1 1 d . . .
H53 H 1.1364 1.1123 0.0264 0.038 Uiso 1 1 calc R . .
C54 C 1.1200(4) 0.9968(3) -0.00795(10) 0.0331(7) Uani 1 1 d . . .
H54 H 1.1675 1.0324 -0.0254 0.040 Uiso 1 1 calc R . .
C55 C 1.0703(3) 0.8967(3) -0.01367(8) 0.0279(6) Uani 1 1 d . . .
H55 H 1.0844 0.8632 -0.0348 0.033 Uiso 1 1 calc R . .
C56 C 0.9991(3) 0.8466(2) 0.01223(7) 0.0218(5) Uani 1 1 d . . .
H56 H 0.9647 0.7784 0.0084 0.026 Uiso 1 1 calc R . .
C57 C 0.7732(3) 0.66210(18) 0.18932(6) 0.0156(4) Uani 1 1 d . . .
C58 C 0.7236(3) 0.7522(2) 0.20334(8) 0.0241(5) Uani 1 1 d . . .
H58 H 0.6979 0.8096 0.1896 0.029 Uiso 1 1 calc R . .
C59 C 0.8141(3) 0.5777(2) 0.20861(7) 0.0233(5) Uani 1 1 d . . .
H59 H 0.8511 0.5171 0.1983 0.028 Uiso 1 1 calc R . .
C60 C 0.7994(4) 0.5840(3) 0.24354(8) 0.0339(8) Uani 1 1 d . . .
H60 H 0.8249 0.5264 0.2572 0.041 Uiso 1 1 calc R . .
C61 C 0.7486(4) 0.6723(4) 0.25844(8) 0.0369(9) Uani 1 1 d . . .
H61 H 0.7384 0.6754 0.2823 0.044 Uiso 1 1 calc R . .
C62 C 0.7120(4) 0.7571(3) 0.23864(9) 0.0333(7) Uani 1 1 d . . .
H62 H 0.6790 0.8188 0.2490 0.040 Uiso 1 1 calc R . .

loop_
_atom_site_aniso_label
_atom_site_aniso_U_11
_atom_site_aniso_U_22
_atom_site_aniso_U_33
_atom_site_aniso_U_23
_atom_site_aniso_U_13
_atom_site_aniso_U_12
Au1 0.01284(3) 0.01457(3) 0.01532(3) -0.00052(3) 0.00193(3) 0.00185(3)
C1 0.0142(9) 0.0103(7) 0.0116(7) 0.0015(6) 0.0027(6) 0.0027(6)
P1 0.0132(2) 0.01005(19) 0.01102(19) -0.00066(15) 0.00270(16) 0.00011(16)
O1 0.0181(7) 0.0100(5) 0.0103(5) -0.0006(5) 0.0009(6) 0.0010(4)
Cl1 0.0154(3) 0.0261(3) 0.0241(3) -0.0034(2) -0.00107(19) 0.00577(19)
Si1 0.0172(3) 0.0101(2) 0.0127(2) 0.00066(18) 0.0031(2) 0.00187(19)
C2 0.0129(9) 0.0105(6) 0.0099(6) 0.0001(5) 0.0005(6) 0.0014(6)
O2 0.0127(7) 0.0119(6) 0.0138(6) 0.0021(5) 0.0032(5) 0.0031(5)
Si2 0.0123(3) 0.0119(2) 0.0113(2) 0.00079(17) 0.00071(18) -0.00120(17)
C3 0.0146(9) 0.0109(7) 0.0111(7) -0.0003(6) 0.0012(6) -0.0003(6)
O3 0.0161(8) 0.0139(6) 0.0138(6) -0.0023(5) 0.0021(5) -0.0026(5)
C4 0.0170(10) 0.0122(7) 0.0134(8) -0.0002(6) 0.0001(7) -0.0007(6)
C5 0.0207(10) 0.0112(7) 0.0110(7) -0.0006(6) -0.0004(7) 0.0015(7)
C6 0.0290(13) 0.0142(8) 0.0148(8) -0.0035(7) -0.0003(8) 0.0003(8)
C7 0.0350(15) 0.0190(9) 0.0133(8) -0.0058(7) 0.0004(9) 0.0024(9)
C8 0.0297(14) 0.0206(10) 0.0126(8) -0.0036(7) 0.0021(8) 0.0045(9)
C9 0.0225(11) 0.0157(8) 0.0119(7) 0.0000(6) 0.0027(7) 0.0029(7)
C10 0.0177(10) 0.0108(7) 0.0102(7) 0.0008(6) 0.0001(6) 0.0034(6)
C11 0.0139(9) 0.0105(7) 0.0098(7) 0.0002(5) 0.0019(6) 0.0011(6)
C12 0.0129(9) 0.0107(7) 0.0113(7) 0.0013(6) 0.0026(6) 0.0021(6)
C13 0.0173(10) 0.0099(6) 0.0136(7) 0.0017(6) 0.0035(6) 0.0016(6)
C14 0.0148(9) 0.0130(7) 0.0160(8) 0.0004(6) 0.0031(7) 0.0004(6)
C15 0.0140(9) 0.0150(8) 0.0127(7) 0.0002(6) 0.0013(6) 0.0011(6)
C16 0.0145(10) 0.0210(9) 0.0179(9) -0.0012(7) 0.0033(7) 0.0019(7)
C17 0.0136(10) 0.0273(11) 0.0208(10) 0.0004(8) 0.0017(8) 0.0057(8)
C18 0.0209(10) 0.0223(9) 0.0171(8) 0.0003(9) 0.0006(8) 0.0108(9)
C19 0.0167(9) 0.0164(9) 0.0163(8) 0.0026(7) -0.0004(7) 0.0055(7)
C20 0.0147(9) 0.0124(7) 0.0131(7) 0.0006(6) 0.0017(7) 0.0032(7)
C21 0.0187(10) 0.0146(8) 0.0158(8) -0.0006(6) 0.0008(7) 0.0046(7)
C22 0.0358(16) 0.0238(11) 0.0224(11) -0.0099(9) -0.0094(11) 0.0164(11)
C23 0.0345(17) 0.0324(14) 0.0332(15) -0.0179(12) -0.0116(13) 0.0142(12)
C24 0.0274(14) 0.0331(13) 0.0201(11) -0.0087(10) -0.0013(9) -0.0007(10)
C25 0.0251(13) 0.0278(12) 0.0223(11) 0.0023(9) -0.0077(9) -0.0033(9)
C26 0.0166(10) 0.0175(8) 0.0232(9) 0.0026(7) -0.0019(9) 0.0007(7)
C27 0.0198(11) 0.0126(7) 0.0168(8) 0.0004(6) 0.0009(7) 0.0018(6)
C28 0.0235(11) 0.0163(9) 0.0167(8) 0.0006(7) -0.0009(7) 0.0011(8)
C29 0.0295(15) 0.0209(9) 0.0195(9) 0.0002(8) -0.0067(9) 0.0042(9)
C30 0.0216(13) 0.0264(12) 0.0318(14) 0.0008(10) -0.0032(10) 0.0065(9)
C31 0.0215(13) 0.0308(12) 0.0276(11) 0.0036(11) 0.0032(9) 0.0076(10)
C32 0.0203(11) 0.0213(9) 0.0199(10) 0.0055(8) 0.0036(8) 0.0067(8)
C33 0.0189(11) 0.0134(7) 0.0202(9) 0.0044(7) 0.0034(8) 0.0005(7)
C34 0.0209(12) 0.0159(8) 0.0353(13) 0.0039(8) 0.0024(11) -0.0013(9)
C35 0.0146(9) 0.0130(7) 0.0143(8) 0.0007(6) -0.0007(7) -0.0011(6)
C36 0.0152(10) 0.0193(9) 0.0170(9) 0.0020(7) 0.0002(7) 0.0007(7)
C37 0.0148(11) 0.0246(10) 0.0237(10) 0.0024(8) -0.0026(8) 0.0008(8)
C38 0.0197(11) 0.0186(9) 0.0141(8) 0.0009(7) 0.0003(7) 0.0002(7)
C39 0.0166(11) 0.0139(7) 0.0157(8) -0.0007(6) 0.0021(7) -0.0024(7)
C40 0.0224(11) 0.0213(9) 0.0224(10) -0.0012(9) 0.0001(8) -0.0102(9)
C41 0.0223(12) 0.0141(8) 0.0226(10) 0.0031(7) 0.0035(9) 0.0005(8)
C42 0.0354(15) 0.0137(8) 0.0329(13) 0.0052(8) 0.0069(13) -0.0002(10)
C43 0.0358(17) 0.0168(10) 0.0394(17) -0.0012(10) 0.0067(13) -0.0093(10)
C44 0.0156(9) 0.0136(7) 0.0162(8) -0.0006(6) 0.0030(7) -0.0014(6)
C45 0.0261(12) 0.0160(8) 0.0185(9) -0.0032(7) -0.0008(10) 0.0020(9)
C46 0.0431(19) 0.0204(10) 0.0210(11) -0.0035(9) 0.0054(11) 0.0084(11)
C47 0.0329(17) 0.0213(11) 0.0385(16) -0.0001(11) 0.0163(13) 0.0061(10)
C48 0.0148(12) 0.0243(12) 0.051(2) -0.0020(12) 0.0053(12) 0.0016(9)
C49 0.0290(15) 0.0253(11) 0.0370(17) -0.0027(11) -0.0012(12) -0.0148(11)
C50 0.0275(13) 0.0218(10) 0.0146(9) 0.0012(8) -0.0035(9) 0.0027(9)
C51 0.0238(13) 0.0211(10) 0.0203(10) -0.0004(8) -0.0081(9) 0.0019(9)
C52 0.0146(11) 0.0205(10) 0.0366(14) -0.0055(9) -0.0030(9) 0.0010(8)
C53 0.0221(14) 0.0227(11) 0.050(2) 0.0148(12) 0.0017(13) -0.0053(10)
C54 0.0197(13) 0.0394(16) 0.0401(17) 0.0242(14) 0.0049(12) -0.0006(11)
C55 0.0222(13) 0.0406(15) 0.0208(10) 0.0120(11) 0.0070(9) 0.0035(10)
C56 0.0254(12) 0.0208(10) 0.0193(9) 0.0034(8) 0.0071(8) 0.0003(8)
C57 0.0153(10) 0.0164(8) 0.0150(8) -0.0053(7) 0.0020(7) -0.0023(7)
C58 0.0186(12) 0.0268(11) 0.0269(12) -0.0137(10) 0.0018(9) 0.0037(9)
C59 0.0317(14) 0.0191(10) 0.0192(10) 0.0003(8) -0.0040(10) -0.0063(9)
C60 0.0437(19) 0.0395(16) 0.0185(11) 0.0041(11) -0.0050(12) -0.0214(14)
C61 0.0288(16) 0.063(2) 0.0184(11) -0.0122(13) 0.0072(11) -0.0235(16)
C62 0.0211(14) 0.0470(18) 0.0319(15) -0.0240(14) 0.0066(11) -0.0025(12)

loop_
_atom_type_symbol
_atom_type_description
_atom_type_scat_dispersion_real
_atom_type_scat_dispersion_imag
_atom_type_scat_source
C C 0.0033 0.0016 'International Tables Vol C Tables 4.2.6.8 and 6.1.1.4'
H H 0.0000 0.0000 'International Tables Vol C Tables 4.2.6.8 and 6.1.1.4'
O O 0.0106 0.0060 'International Tables Vol C Tables 4.2.6.8 and 6.1.1.4'
Au Au -2.0133 8.8022 'International Tables Vol C Tables 4.2.6.8 and 6.1.1.4'
Cl Cl 0.1484 0.1585 'International Tables Vol C Tables 4.2.6.8 and 6.1.1.4'
P P 0.1023 0.0942 'International Tables Vol C Tables 4.2.6.8 and 6.1.1.4'
Si Si 0.0817 0.0704 'International Tables Vol C Tables 4.2.6.8 and 6.1.1.4'

loop_
_geom_angle_atom_site_label_1
_geom_angle_atom_site_label_2
_geom_angle_atom_site_label_3
_geom_angle
_geom_angle_site_symmetry_1
_geom_angle_site_symmetry_3
P1 Au1 Cl1 172.34(2) . .
C2 C1 C10 117.5(2) . .
C2 C1 C11 120.82(19) . .
C10 C1 C11 121.69(19) . .
O2 P1 O3 102.73(10) . .
O2 P1 O1 104.96(9) . .
O3 P1 O1 99.64(10) . .
O2 P1 Au1 110.69(7) . .
O3 P1 Au1 115.57(7) . .
O1 P1 Au1 121.13(7) . .
C2 O1 P1 120.68(14) . .
C21 Si1 C33 109.51(12) . .
C21 Si1 C27 106.62(11) . .
C33 Si1 C27 106.54(11) . .
C21 Si1 C13 111.62(10) . .
C33 Si1 C13 105.50(10) . .
C27 Si1 C13 116.81(10) . .
C1 C2 O1 118.57(19) . .
C1 C2 C3 125.51(19) . .
O1 C2 C3 115.65(18) . .
C12 O2 P1 118.66(14) . .
C35 Si2 C44 108.66(11) . .
C35 Si2 C39 108.61(10) . .
C44 Si2 C39 108.57(11) . .
C35 Si2 C3 108.00(11) . .
C44 Si2 C3 116.50(10) . .
C39 Si2 C3 106.27(10) . .
C4 C3 C2 115.28(19) . .
C4 C3 Si2 121.08(16) . .
C2 C3 Si2 122.91(15) . .
C57 O3 P1 119.15(15) . .
C3 C4 C5 122.8(2) . .
C4 C5 C6 120.1(2) . .
C4 C5 C10 119.63(19) . .
C6 C5 C10 120.2(2) . .
C7 C6 C5 120.6(2) . .
C6 C7 C8 119.8(2) . .
C9 C8 C7 120.8(2) . .
C8 C9 C10 120.9(2) . .
C5 C10 C9 117.6(2) . .
C5 C10 C1 118.9(2) . .
C9 C10 C1 123.4(2) . .
C12 C11 C20 117.11(19) . .
C12 C11 C1 121.2(2) . .
C20 C11 C1 121.71(18) . .
C11 C12 O2 117.93(19) . .
C11 C12 C13 125.8(2) . .
O2 C12 C13 116.29(17) . .
C14 C13 C12 115.24(19) . .
C14 C13 Si1 118.43(16) . .
C12 C13 Si1 126.33(17) . .
C13 C14 C15 122.6(2) . .
C14 C15 C20 119.7(2) . .
C14 C15 C16 120.6(2) . .
C20 C15 C16 119.7(2) . .
C17 C16 C15 120.6(2) . .
C16 C17 C18 120.0(2) . .
C19 C18 C17 120.9(2) . .
C18 C19 C20 120.4(2) . .
C15 C20 C19 118.4(2) . .
C15 C20 C11 118.89(18) . .
C19 C20 C11 122.7(2) . .
C26 C21 C22 117.6(2) . .
C26 C21 Si1 123.14(17) . .
C22 C21 Si1 119.08(19) . .
C23 C22 C21 121.1(3) . .
C24 C23 C22 120.5(3) . .
C23 C24 C25 119.4(3) . .
C24 C25 C26 120.3(3) . .
C21 C26 C25 121.1(2) . .
C28 C27 C32 117.2(2) . .
C28 C27 Si1 122.1(2) . .
C32 C27 Si1 120.37(19) . .
C29 C28 C27 121.1(3) . .
C30 C29 C28 120.3(3) . .
C29 C30 C31 120.0(3) . .
C32 C31 C30 119.2(3) . .
C31 C32 C27 122.2(3) . .
C56 C33 C34 117.8(2) . .
C56 C33 Si1 119.44(18) . .
C34 C33 Si1 122.6(2) . .
C53 C34 C33 120.6(3) . .
C36 C35 C38 117.4(2) . .
C36 C35 Si2 123.04(18) . .
C38 C35 Si2 119.48(19) . .
C37 C36 C35 121.3(2) . .
C36 C37 C51 120.3(3) . .
C50 C38 C35 121.7(3) . .
C41 C39 C40 117.0(2) . .
C41 C39 Si2 120.44(19) . .
C40 C39 Si2 122.58(18) . .
C49 C40 C39 121.3(3) . .
C42 C41 C39 121.2(3) . .
C43 C42 C41 120.8(3) . .
C42 C43 C49 119.3(3) . .
C45 C44 C52 117.2(2) . .
C45 C44 Si2 120.8(2) . .
C52 C44 Si2 121.65(18) . .
C46 C45 C44 121.0(3) . .
C47 C46 C45 120.4(3) . .
C46 C47 C48 119.7(3) . .
C47 C48 C52 119.9(3) . .
C40 C49 C43 120.4(3) . .
C38 C50 C51 119.9(2) . .
C50 C51 C37 119.4(2) . .
C48 C52 C44 121.6(3) . .
C54 C53 C34 120.6(3) . .
C53 C54 C55 120.5(3) . .
C54 C55 C56 118.7(3) . .
C33 C56 C55 121.9(3) . .
C58 C57 C59 122.6(3) . .
C58 C57 O3 118.0(2) . .
C59 C57 O3 119.4(2) . .
C57 C58 C62 118.0(3) . .
C57 C59 C60 118.2(3) . .
C61 C60 C59 120.9(3) . .
C60 C61 C62 119.9(3) . .
C61 C62 C58 120.4(3) . .

loop_
_geom_bond_atom_site_label_1
_geom_bond_atom_site_label_2
_geom_bond_distance
_geom_bond_site_symmetry_2
Au1 P1 2.1766(6) .
Au1 Cl1 2.2637(7) .
C1 C2 1.376(3) .
C1 C10 1.436(3) .
C1 C11 1.500(3) .
P1 O2 1.5908(17) .
P1 O3 1.5968(19) .
P1 O1 1.6014(15) .
O1 C2 1.404(3) .
Si1 C21 1.863(2) .
Si1 C33 1.875(2) .
Si1 C27 1.884(3) .
Si1 C13 1.907(2) .
C2 C3 1.423(3) .
O2 C12 1.409(3) .
Si2 C35 1.874(2) .
Si2 C44 1.877(2) .
Si2 C39 1.880(2) .
Si2 C3 1.885(2) .
C3 C4 1.386(3) .
O3 C57 1.411(3) .
C4 C5 1.414(3) .
C5 C6 1.419(3) .
C5 C10 1.424(3) .
C6 C7 1.373(4) .
C7 C8 1.412(4) .
C8 C9 1.377(3) .
C9 C10 1.429(3) .
C11 C12 1.382(3) .
C11 C20 1.432(3) .
C12 C13 1.415(3) .
C13 C14 1.384(3) .
C14 C15 1.419(3) .
C15 C20 1.423(3) .
C15 C16 1.426(3) .
C16 C17 1.369(4) .
C17 C18 1.416(4) .
C18 C19 1.375(4) .
C19 C20 1.428(3) .
C21 C26 1.394(3) .
C21 C22 1.400(3) .
C22 C23 1.391(4) .
C23 C24 1.378(5) .
C24 C25 1.381(5) .
C25 C26 1.398(4) .
C27 C28 1.402(3) .
C27 C32 1.405(4) .
C28 C29 1.395(4) .
C29 C30 1.386(5) .
C30 C31 1.396(4) .
C31 C32 1.388(4) .
C33 C56 1.393(4) .
C33 C34 1.403(3) .
C34 C53 1.391(4) .
C35 C36 1.398(4) .
C35 C38 1.406(3) .
C36 C37 1.389(4) .
C37 C51 1.395(4) .
C38 C50 1.389(4) .
C39 C41 1.400(3) .
C39 C40 1.407(4) .
C40 C49 1.387(4) .
C41 C42 1.397(4) .
C42 C43 1.365(5) .
C43 C49 1.391(5) .
C44 C45 1.403(3) .
C44 C52 1.404(4) .
C45 C46 1.391(4) .
C46 C47 1.382(6) .
C47 C48 1.384(5) .
C48 C52 1.385(4) .
C50 C51 1.392(5) .
C53 C54 1.373(6) .
C54 C55 1.393(5) .
C55 C56 1.397(4) .
C57 C58 1.372(3) .
C57 C59 1.385(4) .
C58 C62 1.404(5) .
C59 C60 1.393(4) .
C60 C61 1.371(6) .
C61 C62 1.389(6) .

loop_
_geom_torsion_atom_site_label_1
_geom_torsion_atom_site_label_2
_geom_torsion_atom_site_label_3
_geom_torsion_atom_site_label_4
_geom_torsion
_geom_torsion_site_symmetry_1
_geom_torsion_site_symmetry_2
_geom_torsion_site_symmetry_3
_geom_torsion_site_symmetry_4
Cl1 Au1 P1 O2 -56.4(2) . . . .
Cl1 Au1 P1 O3 59.8(2) . . . .
Cl1 Au1 P1 O1 -180(33) . . . .
O2 P1 O1 C2 -39.26(18) . . . .
O3 P1 O1 C2 -145.32(16) . . . .
Au1 P1 O1 C2 86.79(17) . . . .
C10 C1 C2 O1 -179.27(19) . . . .
C11 C1 C2 O1 -0.2(3) . . . .
C10 C1 C2 C3 7.0(3) . . . .
C11 C1 C2 C3 -173.9(2) . . . .
P1 O1 C2 C1 69.7(2) . . . .
P1 O1 C2 C3 -115.96(19) . . . .
O3 P1 O2 C12 53.07(16) . . . .
O1 P1 O2 C12 -50.70(17) . . . .
Au1 P1 O2 C12 177.01(13) . . . .
C1 C2 C3 C4 -5.4(3) . . . .
O1 C2 C3 C4 -179.31(19) . . . .
C1 C2 C3 Si2 164.89(18) . . . .
O1 C2 C3 Si2 -9.0(3) . . . .
C35 Si2 C3 C4 113.5(2) . . . .
C44 Si2 C3 C4 -124.0(2) . . . .
C39 Si2 C3 C4 -2.9(2) . . . .
C35 Si2 C3 C2 -56.3(2) . . . .
C44 Si2 C3 C2 66.3(2) . . . .
C39 Si2 C3 C2 -172.68(18) . . . .
O2 P1 O3 C57 175.75(17) . . . .
O1 P1 O3 C57 -76.39(18) . . . .
Au1 P1 O3 C57 55.11(18) . . . .
C2 C3 C4 C5 -0.2(3) . . . .
Si2 C3 C4 C5 -170.66(18) . . . .
C3 C4 C5 C6 -177.8(2) . . . .
C3 C4 C5 C10 3.7(4) . . . .
C4 C5 C6 C7 -178.9(3) . . . .
C10 C5 C6 C7 -0.4(4) . . . .
C5 C6 C7 C8 0.2(4) . . . .
C6 C7 C8 C9 -0.5(4) . . . .
C7 C8 C9 C10 1.0(4) . . . .
C4 C5 C10 C9 179.4(2) . . . .
C6 C5 C10 C9 0.8(3) . . . .
C4 C5 C10 C1 -2.0(3) . . . .
C6 C5 C10 C1 179.5(2) . . . .
C8 C9 C10 C5 -1.2(4) . . . .
C8 C9 C10 C1 -179.7(2) . . . .
C2 C1 C10 C5 -3.0(3) . . . .
C11 C1 C10 C5 177.9(2) . . . .
C2 C1 C10 C9 175.6(2) . . . .
C11 C1 C10 C9 -3.6(3) . . . .
C2 C1 C11 C12 -54.3(3) . . . .
C10 C1 C11 C12 124.8(2) . . . .
C2 C1 C11 C20 124.3(2) . . . .
C10 C1 C11 C20 -56.6(3) . . . .
C20 C11 C12 O2 -171.56(19) . . . .
C1 C11 C12 O2 7.1(3) . . . .
C20 C11 C12 C13 10.1(3) . . . .
C1 C11 C12 C13 -171.3(2) . . . .
P1 O2 C12 C11 69.9(2) . . . .
P1 O2 C12 C13 -111.55(19) . . . .
C11 C12 C13 C14 -5.9(3) . . . .
O2 C12 C13 C14 175.7(2) . . . .
C11 C12 C13 Si1 174.38(18) . . . .
O2 C12 C13 Si1 -4.0(3) . . . .
C21 Si1 C13 C14 -88.8(2) . . . .
C33 Si1 C13 C14 30.1(2) . . . .
C27 Si1 C13 C14 148.16(19) . . . .
C21 Si1 C13 C12 90.9(2) . . . .
C33 Si1 C13 C12 -150.2(2) . . . .
C27 Si1 C13 C12 -32.1(2) . . . .
C12 C13 C14 C15 -1.1(3) . . . .
Si1 C13 C14 C15 178.61(18) . . . .
C13 C14 C15 C20 3.4(4) . . . .
C13 C14 C15 C16 -175.1(2) . . . .
C14 C15 C16 C17 177.7(2) . . . .
C20 C15 C16 C17 -0.8(4) . . . .
C15 C16 C17 C18 -0.4(4) . . . .
C16 C17 C18 C19 0.9(4) . . . .
C17 C18 C19 C20 -0.2(4) . . . .
C14 C15 C20 C19 -177.0(2) . . . .
C16 C15 C20 C19 1.5(3) . . . .
C14 C15 C20 C11 0.9(3) . . . .
C16 C15 C20 C11 179.4(2) . . . .
C18 C19 C20 C15 -1.0(3) . . . .
C18 C19 C20 C11 -178.9(2) . . . .
C12 C11 C20 C15 -7.1(3) . . . .
C1 C11 C20 C15 174.25(19) . . . .
C12 C11 C20 C19 170.8(2) . . . .
C1 C11 C20 C19 -7.9(3) . . . .
C33 Si1 C21 C26 -100.4(2) . . . .
C27 Si1 C21 C26 144.7(2) . . . .
C13 Si1 C21 C26 16.1(3) . . . .
C33 Si1 C21 C22 74.1(3) . . . .
C27 Si1 C21 C22 -40.8(3) . . . .
C13 Si1 C21 C22 -169.5(2) . . . .
C26 C21 C22 C23 1.0(5) . . . .
Si1 C21 C22 C23 -173.8(3) . . . .
C21 C22 C23 C24 -1.3(6) . . . .
C22 C23 C24 C25 0.7(6) . . . .
C23 C24 C25 C26 0.2(5) . . . .
C22 C21 C26 C25 -0.1(4) . . . .
Si1 C21 C26 C25 174.4(2) . . . .
C24 C25 C26 C21 -0.5(4) . . . .
C21 Si1 C27 C28 132.5(2) . . . .
C33 Si1 C27 C28 15.6(2) . . . .
C13 Si1 C27 C28 -101.9(2) . . . .
C21 Si1 C27 C32 -40.1(2) . . . .
C33 Si1 C27 C32 -157.0(2) . . . .
C13 Si1 C27 C32 85.5(2) . . . .
C32 C27 C28 C29 -0.3(4) . . . .
Si1 C27 C28 C29 -173.1(2) . . . .
C27 C28 C29 C30 -1.0(4) . . . .
C28 C29 C30 C31 1.1(4) . . . .
C29 C30 C31 C32 0.1(5) . . . .
C30 C31 C32 C27 -1.4(5) . . . .
C28 C27 C32 C31 1.5(4) . . . .
Si1 C27 C32 C31 174.5(2) . . . .
C21 Si1 C33 C56 168.2(2) . . . .
C27 Si1 C33 C56 -76.9(2) . . . .
C13 Si1 C33 C56 47.9(2) . . . .
C21 Si1 C33 C34 -16.5(3) . . . .
C27 Si1 C33 C34 98.4(2) . . . .
C13 Si1 C33 C34 -136.8(2) . . . .
C56 C33 C34 C53 0.5(4) . . . .
Si1 C33 C34 C53 -174.9(3) . . . .
C44 Si2 C35 C36 -133.2(2) . . . .
C39 Si2 C35 C36 108.9(2) . . . .
C3 Si2 C35 C36 -6.0(2) . . . .
C44 Si2 C35 C38 50.0(2) . . . .
C39 Si2 C35 C38 -67.9(2) . . . .
C3 Si2 C35 C38 177.25(18) . . . .
C38 C35 C36 C37 1.6(4) . . . .
Si2 C35 C36 C37 -175.23(19) . . . .
C35 C36 C37 C51 -1.1(4) . . . .
C36 C35 C38 C50 -0.9(4) . . . .
Si2 C35 C38 C50 176.00(19) . . . .
C35 Si2 C39 C41 1.0(2) . . . .
C44 Si2 C39 C41 -117.0(2) . . . .
C3 Si2 C39 C41 116.9(2) . . . .
C35 Si2 C39 C40 179.3(2) . . . .
C44 Si2 C39 C40 61.3(2) . . . .
C3 Si2 C39 C40 -64.7(2) . . . .
C41 C39 C40 C49 1.0(4) . . . .
Si2 C39 C40 C49 -177.4(2) . . . .
C40 C39 C41 C42 -0.7(4) . . . .
Si2 C39 C41 C42 177.7(2) . . . .
C39 C41 C42 C43 0.4(5) . . . .
C41 C42 C43 C49 -0.4(5) . . . .
C35 Si2 C44 C45 12.8(2) . . . .
C39 Si2 C44 C45 130.8(2) . . . .
C3 Si2 C44 C45 -109.4(2) . . . .
C35 Si2 C44 C52 -160.4(2) . . . .
C39 Si2 C44 C52 -42.5(2) . . . .
C3 Si2 C44 C52 77.4(2) . . . .
C52 C44 C45 C46 2.9(4) . . . .
Si2 C44 C45 C46 -170.6(2) . . . .
C44 C45 C46 C47 -0.7(4) . . . .
C45 C46 C47 C48 -2.7(5) . . . .
C46 C47 C48 C52 3.8(5) . . . .
C39 C40 C49 C43 -1.0(5) . . . .
C42 C43 C49 C40 0.7(5) . . . .
C35 C38 C50 C51 -0.2(4) . . . .
C38 C50 C51 C37 0.7(4) . . . .
C36 C37 C51 C50 -0.1(4) . . . .
C47 C48 C52 C44 -1.5(5) . . . .
C45 C44 C52 C48 -1.8(4) . . . .
Si2 C44 C52 C48 171.7(2) . . . .
C33 C34 C53 C54 0.2(5) . . . .
C34 C53 C54 C55 -0.9(5) . . . .
C53 C54 C55 C56 0.9(5) . . . .
C34 C33 C56 C55 -0.4(4) . . . .
Si1 C33 C56 C55 175.1(2) . . . .
C54 C55 C56 C33 -0.2(5) . . . .
P1 O3 C57 C58 -104.8(2) . . . .
P1 O3 C57 C59 76.6(3) . . . .
C59 C57 C58 C62 -1.2(4) . . . .
O3 C57 C58 C62 -179.7(3) . . . .
C58 C57 C59 C60 2.3(4) . . . .
O3 C57 C59 C60 -179.2(3) . . . .
C57 C59 C60 C61 -1.4(5) . . . .
C59 C60 C61 C62 -0.5(5) . . . .
C60 C61 C62 C58 1.6(5) . . . .
C57 C58 C62 C61 -0.7(5) . . . .
